data_1545934
loop_
_publ_author_name
'Patalag, Lukas J.'
'Ulrichs, Jan A.'
'Jones, Peter G.'
'Werz, Daniel B.'

_publ_section_title
;
 Decorated BODIPY Fluorophores and Thiol-Reactive Fluorescence Probes by
 an Aldol Addition.
;
_journal_issue 8
_journal_name_full 'Organic letters'
_journal_page_first 2090
_journal_page_last 2093
_journal_paper_doi 10.1021/acs.orglett.7b00693
_journal_volume 19
_journal_year 2017
_chemical_formula_sum 'C21 H25 B F2 N2 O4'
_chemical_formula_weight 418.24
_chemical_name_systematic
;
 ?
;
_space_group_IT_number 2
_symmetry_cell_setting triclinic
_symmetry_space_group_name_Hall '-P 1'
_symmetry_space_group_name_H-M 'P -1'
_atom_sites_solution_hydrogens geom
_atom_sites_solution_primary direct
_atom_sites_solution_secondary difmap
_audit_creation_method SHELXL-97
_cell_angle_alpha 89.001(3)
_cell_angle_beta 85.625(3)
_cell_angle_gamma 82.143(3)
_cell_formula_units_Z 4
_cell_length_a 7.5261(3)
_cell_length_b 12.0151(4)
_cell_length_c 23.1016(8)
_cell_measurement_reflns_used 25300
_cell_measurement_temperature 100(2)
_cell_measurement_theta_max 76.0550
_cell_measurement_theta_min 6.0690
_cell_volume 2063.31(13)
_computing_cell_refinement
;
CrysAlisPro, Agilent Technologies,
Version 1.171.37.35 (release 13-08-2014 CrysAlis171 .NET)
(compiled Aug 13 2014,18:06:01)
;
_computing_data_collection
;
CrysAlisPro, Agilent Technologies,
Version 1.171.37.35 (release 13-08-2014 CrysAlis171 .NET)
(compiled Aug 13 2014,18:06:01)
;
_computing_data_reduction
;
CrysAlisPro, Agilent Technologies,
Version 1.171.37.35 (release 13-08-2014 CrysAlis171 .NET)
(compiled Aug 13 2014,18:06:01)
;
_computing_molecular_graphics 'Siemens XP'
_computing_publication_material SHELXL-97
_computing_structure_refinement 'SHELXL-97 (Sheldrick, 1997)'
_computing_structure_solution 'SHELXS-97 (Sheldrick, 1990)'
_diffrn_ambient_temperature 100(2)
_diffrn_detector_area_resol_mean 10.3543
_diffrn_measured_fraction_theta_full 0.999
_diffrn_measured_fraction_theta_max 0.993
_diffrn_measurement_device_type 'Oxford DIffraction Xcalibur, Atlas, Nova'
_diffrn_measurement_method \w-scan
_diffrn_radiation_monochromator mirror
_diffrn_radiation_type CuK\a
_diffrn_radiation_wavelength 1.54184
_diffrn_reflns_av_R_equivalents 0.0000
_diffrn_reflns_av_sigmaI/netI 0.0164
_diffrn_reflns_limit_h_max 9
_diffrn_reflns_limit_h_min -9
_diffrn_reflns_limit_k_max 15
_diffrn_reflns_limit_k_min -15
_diffrn_reflns_limit_l_max 29
_diffrn_reflns_limit_l_min -29
_diffrn_reflns_number 11376
_diffrn_reflns_theta_full 75.00
_diffrn_reflns_theta_max 76.58
_diffrn_reflns_theta_min 3.71
_diffrn_source 'sealed X-ray tube'
_exptl_absorpt_coefficient_mu 0.873
_exptl_absorpt_correction_T_max 1.00000
_exptl_absorpt_correction_T_min 0.84809
_exptl_absorpt_correction_type multi-scan
_exptl_absorpt_process_details
;
CrysAlisPro, Agilent Technologies,
Version 1.171.37.35 (release 13-08-2014 CrysAlis171 .NET)
(compiled Aug 13 2014,18:06:01)
;
_exptl_crystal_colour 'dark red'
_exptl_crystal_density_diffrn 1.346
_exptl_crystal_density_method 'not measured'
_exptl_crystal_description plate
_exptl_crystal_F_000 880
_exptl_crystal_size_max 0.20
_exptl_crystal_size_mid 0.10
_exptl_crystal_size_min 0.04
_refine_diff_density_max 0.716
_refine_diff_density_min -0.304
_refine_diff_density_rms 0.052
_refine_ls_extinction_method none
_refine_ls_goodness_of_fit_ref 1.047
_refine_ls_hydrogen_treatment constr
_refine_ls_matrix_type full
_refine_ls_number_parameters 566
_refine_ls_number_reflns 11377
_refine_ls_number_restraints 8
_refine_ls_restrained_S_all 1.051
_refine_ls_R_factor_all 0.0460
_refine_ls_R_factor_gt 0.0419
_refine_ls_shift/su_max 0.001
_refine_ls_shift/su_mean 0.000
_refine_ls_structure_factor_coef Fsqd
_refine_ls_weighting_details 'calc w=1/[\s^2^(Fo^2^)+(0.0637P)^2^+0.5002P] where P=(Fo^2^+2Fc^2^)/3'
_refine_ls_weighting_scheme calc
_refine_ls_wR_factor_gt 0.1087
_refine_ls_wR_factor_ref 0.1115
_reflns_number_gt 10399
_reflns_number_total 11377
_reflns_threshold_expression >2sigma(I)
_cod_data_source_file ol7b00693_si_002.cif
_cod_data_source_block pattwi_hklf5
_cod_database_code 1545934

loop_
_symmetry_equiv_pos_as_xyz
'x, y, z'
'-x, -y, -z'

loop_
_atom_site_label
_atom_site_type_symbol
_atom_site_fract_x
_atom_site_fract_y
_atom_site_fract_z
_atom_site_U_iso_or_equiv
_atom_site_adp_type
_atom_site_occupancy
_atom_site_symmetry_multiplicity
_atom_site_calc_flag
_atom_site_refinement_flags
_atom_site_disorder_assembly
_atom_site_disorder_group
C1 C 0.7256(2) 0.74195(12) 0.07124(7) 0.0268(3) Uani 1 1 d . A .
H1 H 0.7127 0.8065 0.0468 0.032 Uiso 1 1 calc R . .
C2 C 0.8630(2) 0.71101(12) 0.10705(7) 0.0283(3) Uani 1 1 d . . .
H2 H 0.9617 0.7506 0.1120 0.034 Uiso 1 1 calc R . .
C3 C 0.8300(2) 0.60962(11) 0.13507(7) 0.0254(3) Uani 1 1 d . . .
C5 C 0.3311(2) 0.38292(13) 0.09558(7) 0.0286(3) Uani 1 1 d D A .
C19 C 0.3634(3) 0.27674(15) 0.13008(8) 0.0393(4) Uani 1 1 d D . .
H19A H 0.3766 0.2942 0.1711 0.047 Uiso 0.501(5) 1 calc PR A 1
H19B H 0.4753 0.2305 0.1145 0.047 Uiso 0.501(5) 1 calc PR A 1
H19C H 0.3250 0.2168 0.1070 0.047 Uiso 0.499(5) 1 calc PR A 2
H19D H 0.4953 0.2587 0.1318 0.047 Uiso 0.499(5) 1 calc PR A 2
C20 C 0.2041(4) 0.2132(2) 0.12593(15) 0.0303(8) Uani 0.501(5) 1 d PD A 1
H20A H 0.2229 0.1430 0.1483 0.045 Uiso 0.501(5) 1 calc PR A 1
H20B H 0.1924 0.1961 0.0852 0.045 Uiso 0.501(5) 1 calc PR A 1
H20C H 0.0942 0.2594 0.1417 0.045 Uiso 0.501(5) 1 calc PR A 1
C20* C 0.2836(5) 0.2657(3) 0.18943(16) 0.0399(9) Uiso 0.499(5) 1 d PD A 2
H20D H 0.3216 0.1899 0.2042 0.060 Uiso 0.499(5) 1 calc PR A 2
H20E H 0.1522 0.2786 0.1894 0.060 Uiso 0.499(5) 1 calc PR A 2
H20F H 0.3236 0.3212 0.2143 0.060 Uiso 0.499(5) 1 calc PR A 2
C6 C 0.1914(2) 0.41639(14) 0.05933(7) 0.0327(3) Uani 1 1 d . . .
H6 H 0.0982 0.3741 0.0514 0.039 Uiso 1 1 calc R A .
C7 C 0.2135(2) 0.52144(13) 0.03724(7) 0.0317(3) Uani 1 1 d . A .
H7 H 0.1387 0.5649 0.0115 0.038 Uiso 1 1 calc R . .
C7A C 0.3682(2) 0.55215(12) 0.06013(6) 0.0253(3) Uani 1 1 d . . .
C8 C 0.4503(2) 0.64944(11) 0.05199(6) 0.0245(3) Uani 1 1 d . A .
C8A C 0.6081(2) 0.65992(11) 0.07776(6) 0.0240(3) Uani 1 1 d . . .
C9 C 0.3684(2) 0.74018(12) 0.01445(6) 0.0259(3) Uani 1 1 d . . .
H9 H 0.3415 0.7205 -0.0232 0.031 Uiso 1 1 calc R A .
C10 C 0.32941(19) 0.84832(12) 0.02983(6) 0.0242(3) Uani 1 1 d . A .
C11 C 0.35562(19) 0.89151(11) 0.08864(6) 0.0234(3) Uani 1 1 d . . .
C12 C 0.2817(2) 0.87023(13) 0.18974(7) 0.0336(3) Uani 1 1 d . . .
H12A H 0.1734 0.8564 0.2144 0.040 Uiso 1 1 calc R A .
H12B H 0.2917 0.9514 0.1913 0.040 Uiso 1 1 calc R . .
C13 C 0.4456(3) 0.80388(14) 0.21303(7) 0.0382(4) Uani 1 1 d . A .
H13A H 0.4417 0.7235 0.2079 0.057 Uiso 1 1 calc R . .
H13B H 0.4477 0.8198 0.2544 0.057 Uiso 1 1 calc R . .
H13C H 0.5540 0.8251 0.1919 0.057 Uiso 1 1 calc R . .
C14 C 0.2468(2) 0.93615(12) -0.01080(6) 0.0251(3) Uani 1 1 d . . .
C17 C 0.9344(2) 0.54307(12) 0.17966(7) 0.0310(3) Uani 1 1 d . . .
H17A H 0.9838 0.4687 0.1632 0.037 Uiso 1 1 calc R . .
H17B H 0.8511 0.5304 0.2137 0.037 Uiso 1 1 calc R . .
C18 C 1.0873(2) 0.59813(14) 0.20001(8) 0.0370(4) Uani 1 1 d . . .
H18A H 1.1669 0.6153 0.1664 0.055 Uiso 1 1 calc R . .
H18B H 1.1555 0.5470 0.2264 0.055 Uiso 1 1 calc R . .
H18C H 1.0388 0.6678 0.2204 0.055 Uiso 1 1 calc R . .
B1 B 0.6035(2) 0.46624(13) 0.13171(7) 0.0260(3) Uani 1 1 d . . .
F1 F 0.55467(15) 0.46020(9) 0.19069(4) 0.0420(2) Uani 1 1 d . A .
F2 F 0.73452(13) 0.37617(7) 0.11571(5) 0.0345(2) Uani 1 1 d . A .
N1 N 0.67879(16) 0.57815(9) 0.11674(5) 0.0232(2) Uani 1 1 d . A .
N2 N 0.43793(17) 0.46480(10) 0.09596(5) 0.0246(2) Uani 1 1 d . A .
O1 O 0.44466(15) 0.96463(9) 0.09711(5) 0.0294(2) Uani 1 1 d . A .
O2 O 0.26211(14) 0.83917(8) 0.13011(4) 0.0269(2) Uani 1 1 d . A .
O3 O 0.19748(17) 1.03206(9) 0.00404(5) 0.0328(2) Uani 1 1 d . A .
O4 O 0.23218(15) 0.89482(8) -0.06290(5) 0.0273(2) Uani 1 1 d D A .
C15 C 0.1476(2) 0.97227(13) -0.10503(7) 0.0323(3) Uani 1 1 d D . .
H15A H 0.0153 0.9802 -0.0972 0.039 Uiso 0.548(7) 1 calc PR A 1
H15B H 0.1860 1.0471 -0.1009 0.039 Uiso 0.548(7) 1 calc PR A 1
H15C H 0.2351 1.0193 -0.1232 0.039 Uiso 0.452(7) 1 calc PR A 2
H15D H 0.0449 1.0221 -0.0860 0.039 Uiso 0.452(7) 1 calc PR A 2
C16 C 0.1941(5) 0.9342(3) -0.16168(13) 0.0382(10) Uani 0.548(7) 1 d PD A 1
H16A H 0.1354 0.9877 -0.1891 0.057 Uiso 0.548(7) 1 calc PR A 1
H16B H 0.1545 0.8606 -0.1660 0.057 Uiso 0.548(7) 1 calc PR A 1
H16C H 0.3248 0.9275 -0.1697 0.057 Uiso 0.548(7) 1 calc PR A 1
C16* C 0.0833(5) 0.9001(3) -0.15045(16) 0.0322(11) Uiso 0.452(7) 1 d PD A 2
H16D H 0.0250 0.9486 -0.1800 0.048 Uiso 0.452(7) 1 calc PR A 2
H16E H -0.0028 0.8539 -0.1318 0.048 Uiso 0.452(7) 1 calc PR A 2
H16F H 0.1864 0.8512 -0.1688 0.048 Uiso 0.452(7) 1 calc PR A 2
C1' C 0.2561(2) 0.24356(11) 0.43189(7) 0.0277(3) Uani 1 1 d . . .
H1' H 0.2321 0.3066 0.4569 0.033 Uiso 1 1 calc R . .
C2' C 0.4104(2) 0.21404(12) 0.39643(7) 0.0288(3) Uani 1 1 d . . .
H2' H 0.5121 0.2532 0.3924 0.035 Uiso 1 1 calc R . .
C3' C 0.3898(2) 0.11463(12) 0.36708(7) 0.0263(3) Uani 1 1 d D B .
C17' C 0.5168(2) 0.05269(12) 0.32204(7) 0.0290(3) Uani 1 1 d D . .
H17C H 0.5531 -0.0250 0.3358 0.035 Uiso 0.516(5) 1 calc PR B 1
H17D H 0.4549 0.0484 0.2860 0.035 Uiso 0.516(5) 1 calc PR B 1
H17E H 0.5054 -0.0284 0.3246 0.035 Uiso 0.484(5) 1 calc PR B 2
H17F H 0.6418 0.0618 0.3295 0.035 Uiso 0.484(5) 1 calc PR B 2
C18' C 0.6789(4) 0.1083(3) 0.30917(14) 0.0346(9) Uani 0.516(5) 1 d PD B 1
H18D H 0.7591 0.0655 0.2796 0.052 Uiso 0.516(5) 1 calc PR B 1
H18E H 0.7416 0.1115 0.3446 0.052 Uiso 0.516(5) 1 calc PR B 1
H18F H 0.6436 0.1847 0.2948 0.052 Uiso 0.516(5) 1 calc PR B 1
C18* C 0.4768(5) 0.0974(3) 0.25956(15) 0.0324(9) Uiso 0.484(5) 1 d PD B 2
H18G H 0.5619 0.0555 0.2309 0.049 Uiso 0.484(5) 1 calc PR B 2
H18H H 0.4898 0.1774 0.2568 0.049 Uiso 0.484(5) 1 calc PR B 2
H18I H 0.3538 0.0872 0.2519 0.049 Uiso 0.484(5) 1 calc PR B 2
C5' C -0.1330(2) -0.11030(12) 0.40274(7) 0.0288(3) Uani 1 1 d . B .
C6' C -0.2872(2) -0.08033(12) 0.44018(7) 0.0302(3) Uani 1 1 d . . .
H6' H -0.3838 -0.1231 0.4478 0.036 Uiso 1 1 calc R . .
C7' C -0.2733(2) 0.02251(12) 0.46393(7) 0.0285(3) Uani 1 1 d . . .
H7' H -0.3588 0.0638 0.4906 0.034 Uiso 1 1 calc R . .
C7A' C -0.1089(2) 0.05486(11) 0.44120(6) 0.0261(3) Uani 1 1 d . B .
C8' C -0.0288(2) 0.15097(11) 0.45017(6) 0.0254(3) Uani 1 1 d . . .
C8A' C 0.1399(2) 0.16257(11) 0.42416(6) 0.0256(3) Uani 1 1 d . B .
C9' C -0.1278(2) 0.23965(11) 0.48868(6) 0.0265(3) Uani 1 1 d . . .
H9' H -0.1718 0.2178 0.5262 0.032 Uiso 1 1 calc R . .
C10' C -0.1596(2) 0.34895(11) 0.47404(6) 0.0240(3) Uani 1 1 d . . .
C11' C -0.10451(19) 0.39470(11) 0.41559(6) 0.0238(3) Uani 1 1 d . . .
C14' C -0.26203(19) 0.43502(11) 0.51464(6) 0.0237(3) Uani 1 1 d . . .
C15' C -0.3985(2) 0.46840(12) 0.60950(7) 0.0296(3) Uani 1 1 d . . .
H15E H -0.5283 0.4756 0.6033 0.036 Uiso 1 1 calc R . .
H15F H -0.3596 0.5438 0.6057 0.036 Uiso 1 1 calc R . .
C16' C -0.3652(3) 0.42025(15) 0.66836(7) 0.0371(4) Uani 1 1 d . . .
H16G H -0.3934 0.3430 0.6704 0.056 Uiso 1 1 calc R . .
H16H H -0.4418 0.4657 0.6978 0.056 Uiso 1 1 calc R . .
H16I H -0.2386 0.4205 0.6755 0.056 Uiso 1 1 calc R . .
C19' C -0.0870(2) -0.21312(14) 0.36583(9) 0.0406(4) Uani 1 1 d . . .
H19E H -0.0507 -0.1899 0.3258 0.049 Uiso 1 1 calc R . .
H19F H 0.0173 -0.2608 0.3810 0.049 Uiso 1 1 calc R . .
C20' C -0.2379(3) -0.28113(16) 0.36381(12) 0.0576(6) Uani 1 1 d . . .
H20G H -0.2652 -0.3121 0.4025 0.086 Uiso 1 1 calc R . .
H20H H -0.2031 -0.3427 0.3362 0.086 Uiso 1 1 calc R . .
H20I H -0.3445 -0.2333 0.3514 0.086 Uiso 1 1 calc R . .
B1' B 0.1557(3) -0.02532(14) 0.36696(8) 0.0297(4) Uani 1 1 d . B .
F1' F 0.12942(16) -0.02308(10) 0.30828(4) 0.0447(3) Uani 1 1 d . . .
F2' F 0.27811(13) -0.11920(7) 0.37966(5) 0.0419(3) Uani 1 1 d . . .
N1' N 0.22871(17) 0.08310(9) 0.38451(5) 0.0244(2) Uani 1 1 d . . .
N2' N -0.02496(17) -0.02914(10) 0.40345(6) 0.0262(3) Uani 1 1 d . . .
O1' O -0.01158(15) 0.46826(9) 0.40747(5) 0.0313(2) Uani 1 1 d . . .
O2' O -0.17511(14) 0.34288(8) 0.37369(4) 0.0259(2) Uani 1 1 d D C .
C12' C -0.1206(3) 0.37411(13) 0.31434(7) 0.0341(3) Uani 1 1 d D . .
H12C H -0.2211 0.3694 0.2896 0.041 Uiso 0.538(5) 1 calc PR C 1
H12D H -0.0967 0.4531 0.3138 0.041 Uiso 0.538(5) 1 calc PR C 1
H12E H -0.1708 0.4529 0.3063 0.041 Uiso 0.462(5) 1 calc PR C 2
H12F H 0.0122 0.3671 0.3086 0.041 Uiso 0.462(5) 1 calc PR C 2
C13' C 0.0381(5) 0.3037(3) 0.28990(14) 0.0399(9) Uani 0.538(5) 1 d PD C 1
H13D H 0.0680 0.3287 0.2502 0.060 Uiso 0.538(5) 1 calc PR C 1
H13E H 0.0147 0.2255 0.2894 0.060 Uiso 0.538(5) 1 calc PR C 1
H13F H 0.1391 0.3093 0.3136 0.060 Uiso 0.538(5) 1 calc PR C 1
C13* C -0.1891(5) 0.2985(3) 0.27565(16) 0.0331(9) Uiso 0.462(5) 1 d PD C 2
H13G H -0.1546 0.3174 0.2353 0.050 Uiso 0.462(5) 1 calc PR C 2
H13H H -0.3205 0.3063 0.2817 0.050 Uiso 0.462(5) 1 calc PR C 2
H13I H -0.1383 0.2208 0.2839 0.050 Uiso 0.462(5) 1 calc PR C 2
O3' O -0.30914(15) 0.53042(8) 0.49952(5) 0.0270(2) Uani 1 1 d . . .
O4' O -0.29563(15) 0.39221(8) 0.56716(4) 0.0266(2) Uani 1 1 d . . .

loop_
_atom_site_aniso_label
_atom_site_aniso_U_11
_atom_site_aniso_U_22
_atom_site_aniso_U_33
_atom_site_aniso_U_23
_atom_site_aniso_U_13
_atom_site_aniso_U_12
C1 0.0281(7) 0.0218(6) 0.0291(7) 0.0016(5) -0.0005(6) 0.0005(5)
C2 0.0253(7) 0.0246(6) 0.0351(8) 0.0011(6) -0.0030(6) -0.0036(5)
C3 0.0244(7) 0.0232(6) 0.0283(7) -0.0016(5) -0.0030(6) -0.0005(5)
C5 0.0276(7) 0.0330(7) 0.0257(7) -0.0037(6) 0.0013(6) -0.0079(6)
C19 0.0436(9) 0.0436(9) 0.0351(9) 0.0100(7) -0.0082(7) -0.0205(8)
C20 0.0357(17) 0.0198(13) 0.0369(17) 0.0028(11) -0.0089(13) -0.0061(11)
C6 0.0276(7) 0.0358(8) 0.0362(8) -0.0079(6) -0.0048(6) -0.0077(6)
C7 0.0291(7) 0.0328(7) 0.0329(8) -0.0080(6) -0.0076(6) 0.0007(6)
C7A 0.0260(7) 0.0255(6) 0.0233(7) -0.0039(5) -0.0032(5) 0.0016(5)
C8 0.0277(7) 0.0237(6) 0.0203(6) -0.0046(5) -0.0010(5) 0.0031(5)
C8A 0.0257(7) 0.0225(6) 0.0223(7) -0.0011(5) -0.0012(5) 0.0020(5)
C9 0.0278(7) 0.0272(7) 0.0220(7) -0.0018(5) -0.0044(5) -0.0002(5)
C10 0.0229(6) 0.0263(6) 0.0229(7) -0.0002(5) -0.0028(5) -0.0009(5)
C11 0.0234(6) 0.0223(6) 0.0231(7) 0.0000(5) -0.0018(5) 0.0019(5)
C12 0.0466(9) 0.0306(7) 0.0214(7) -0.0024(6) 0.0011(6) 0.0013(6)
C13 0.0541(10) 0.0340(8) 0.0251(8) -0.0007(6) -0.0076(7) 0.0017(7)
C14 0.0255(7) 0.0257(6) 0.0243(7) 0.0002(5) -0.0028(5) -0.0039(5)
C17 0.0314(8) 0.0284(7) 0.0340(8) 0.0024(6) -0.0094(6) -0.0029(6)
C18 0.0370(9) 0.0390(8) 0.0370(9) 0.0031(7) -0.0122(7) -0.0081(7)
B1 0.0277(8) 0.0266(7) 0.0244(8) 0.0028(6) -0.0051(6) -0.0050(6)
F1 0.0504(6) 0.0586(6) 0.0230(5) 0.0071(4) -0.0074(4) -0.0275(5)
F2 0.0344(5) 0.0201(4) 0.0500(6) 0.0018(4) -0.0152(4) -0.0010(3)
N1 0.0245(6) 0.0216(5) 0.0229(6) -0.0003(4) -0.0028(5) 0.0000(4)
N2 0.0255(6) 0.0258(6) 0.0225(6) -0.0017(4) -0.0012(5) -0.0037(5)
O1 0.0333(6) 0.0266(5) 0.0293(5) -0.0007(4) -0.0062(4) -0.0057(4)
O2 0.0298(5) 0.0279(5) 0.0223(5) 0.0004(4) 0.0006(4) -0.0025(4)
O3 0.0435(6) 0.0225(5) 0.0329(6) 0.0002(4) -0.0106(5) -0.0017(4)
O4 0.0329(5) 0.0255(5) 0.0231(5) 0.0016(4) -0.0070(4) 0.0002(4)
C15 0.0400(8) 0.0288(7) 0.0297(8) 0.0072(6) -0.0147(7) -0.0043(6)
C16 0.045(2) 0.0411(17) 0.0255(15) 0.0014(12) -0.0063(13) 0.0059(14)
C1' 0.0358(8) 0.0204(6) 0.0271(7) -0.0008(5) -0.0052(6) -0.0029(6)
C2' 0.0324(8) 0.0217(6) 0.0331(8) -0.0003(5) -0.0064(6) -0.0046(5)
C3' 0.0303(7) 0.0228(6) 0.0255(7) 0.0006(5) -0.0031(6) -0.0026(5)
C17' 0.0291(7) 0.0274(7) 0.0297(8) -0.0018(5) -0.0011(6) -0.0010(6)
C18' 0.0318(17) 0.0439(17) 0.0278(16) -0.0048(12) 0.0017(12) -0.0057(13)
C5' 0.0303(7) 0.0241(6) 0.0321(8) -0.0030(6) -0.0009(6) -0.0048(5)
C6' 0.0305(8) 0.0260(7) 0.0334(8) -0.0007(6) 0.0014(6) -0.0040(6)
C7' 0.0324(7) 0.0247(6) 0.0264(7) -0.0007(5) 0.0044(6) -0.0001(5)
C7A' 0.0336(8) 0.0205(6) 0.0227(7) -0.0013(5) 0.0021(6) -0.0006(5)
C8' 0.0356(8) 0.0197(6) 0.0198(6) 0.0005(5) -0.0010(6) 0.0002(5)
C8A' 0.0355(8) 0.0186(6) 0.0220(7) -0.0023(5) -0.0018(6) -0.0013(5)
C9' 0.0348(8) 0.0228(6) 0.0211(7) -0.0029(5) 0.0001(6) -0.0020(5)
C10' 0.0281(7) 0.0226(6) 0.0211(7) -0.0011(5) -0.0022(5) -0.0019(5)
C11' 0.0259(7) 0.0209(6) 0.0239(7) -0.0010(5) -0.0027(5) 0.0002(5)
C14' 0.0264(7) 0.0221(6) 0.0225(7) -0.0023(5) -0.0034(5) -0.0016(5)
C15' 0.0359(8) 0.0247(6) 0.0257(7) -0.0046(5) 0.0032(6) 0.0027(6)
C16' 0.0432(9) 0.0397(8) 0.0253(8) -0.0036(6) 0.0004(7) 0.0037(7)
C19' 0.0373(9) 0.0335(8) 0.0517(11) -0.0190(7) 0.0062(8) -0.0098(7)
C20' 0.0510(12) 0.0333(9) 0.0894(18) -0.0145(10) -0.0070(11) -0.0059(8)
B1' 0.0344(9) 0.0243(7) 0.0302(9) -0.0101(6) 0.0066(7) -0.0066(6)
F1' 0.0513(6) 0.0602(6) 0.0270(5) -0.0174(4) 0.0088(4) -0.0274(5)
F2' 0.0341(5) 0.0224(4) 0.0665(7) -0.0089(4) 0.0135(5) -0.0030(4)
N1' 0.0301(6) 0.0208(5) 0.0220(6) -0.0016(4) 0.0001(5) -0.0037(5)
N2' 0.0299(6) 0.0214(5) 0.0267(6) -0.0050(4) 0.0024(5) -0.0037(5)
O1' 0.0350(6) 0.0286(5) 0.0312(6) 0.0028(4) -0.0023(5) -0.0086(4)
O2' 0.0330(5) 0.0247(5) 0.0197(5) -0.0004(4) -0.0015(4) -0.0029(4)
C12' 0.0501(10) 0.0316(7) 0.0202(7) 0.0015(5) 0.0014(7) -0.0065(7)
C13' 0.049(2) 0.0405(17) 0.0264(16) 0.0026(12) 0.0032(13) 0.0051(14)
O3' 0.0341(5) 0.0203(4) 0.0264(5) -0.0006(4) -0.0036(4) -0.0017(4)
O4' 0.0351(6) 0.0211(4) 0.0218(5) -0.0015(4) 0.0020(4) 0.0004(4)

loop_
_atom_type_symbol
_atom_type_description
_atom_type_scat_dispersion_real
_atom_type_scat_dispersion_imag
_atom_type_scat_source
C C 0.0181 0.0091 'International Tables Vol C Tables 4.2.6.8 and 6.1.1.4'
H H 0.0000 0.0000 'International Tables Vol C Tables 4.2.6.8 and 6.1.1.4'
B B 0.0090 0.0039 'International Tables Vol C Tables 4.2.6.8 and 6.1.1.4'
N N 0.0311 0.0180 'International Tables Vol C Tables 4.2.6.8 and 6.1.1.4'
F F 0.0727 0.0534 'International Tables Vol C Tables 4.2.6.8 and 6.1.1.4'
O O 0.0492 0.0322 'International Tables Vol C Tables 4.2.6.8 and 6.1.1.4'

loop_
_geom_angle_atom_site_label_1
_geom_angle_atom_site_label_2
_geom_angle_atom_site_label_3
_geom_angle
C2 C1 C8A 107.23(13)
C1 C2 C3 107.47(13)
N1 C3 C2 109.29(12)
N1 C3 C17 121.71(13)
C2 C3 C17 128.98(14)
N2 C5 C6 109.05(14)
N2 C5 C19 122.89(14)
C6 C5 C19 128.06(15)
C20* C19 C5 122.4(2)
C20* C19 C20 73.4(2)
C5 C19 C20 108.19(17)
C7 C6 C5 107.91(14)
C6 C7 C7A 106.98(14)
N2 C7A C8 121.23(13)
N2 C7A C7 108.09(13)
C8 C7A C7 130.69(14)
C8A C8 C7A 120.68(13)
C8A C8 C9 120.45(13)
C7A C8 C9 118.86(13)
C8 C8A N1 120.64(13)
C8 C8A C1 131.40(13)
N1 C8A C1 107.93(13)
C10 C9 C8 124.64(13)
C9 C10 C11 123.95(13)
C9 C10 C14 121.67(13)
C11 C10 C14 114.33(12)
O1 C11 O2 125.04(13)
O1 C11 C10 124.46(14)
O2 C11 C10 110.48(12)
O2 C12 C13 111.20(12)
O3 C14 O4 125.52(13)
O3 C14 C10 122.34(14)
O4 C14 C10 112.12(12)
C3 C17 C18 114.24(13)
F1 B1 F2 109.79(12)
F1 B1 N2 110.67(13)
F2 B1 N2 109.86(12)
F1 B1 N1 110.36(12)
F2 B1 N1 109.29(12)
N2 B1 N1 106.83(11)
C3 N1 C8A 108.05(12)
C3 N1 B1 126.41(12)
C8A N1 B1 125.36(12)
C5 N2 C7A 107.98(13)
C5 N2 B1 126.99(13)
C7A N2 B1 124.96(12)
C11 O2 C12 116.08(12)
C14 O4 C15 116.54(11)
C16 C15 O4 111.14(17)
C16 C15 C16* 39.5(2)
O4 C15 C16* 106.27(17)
C2' C1' C8A' 107.36(13)
C1' C2' C3' 107.52(14)
N1' C3' C2' 109.18(13)
N1' C3' C17' 122.90(13)
C2' C3' C17' 127.88(15)
C18' C17' C3' 111.66(17)
C18' C17' C18* 81.7(2)
C3' C17' C18* 111.11(16)
N2' C5' C6' 109.25(13)
N2' C5' C19' 122.69(14)
C6' C5' C19' 128.05(15)
C7' C6' C5' 107.65(14)
C6' C7' C7A' 107.23(13)
N2' C7A' C8' 120.79(14)
N2' C7A' C7' 107.94(13)
C8' C7A' C7' 131.27(14)
C8A' C8' C7A' 120.85(13)
C8A' C8' C9' 120.75(13)
C7A' C8' C9' 118.40(14)
C8' C8A' N1' 121.06(13)
C8' C8A' C1' 131.13(13)
N1' C8A' C1' 107.74(13)
C10' C9' C8' 124.39(14)
C9' C10' C11' 123.59(13)
C9' C10' C14' 122.10(13)
C11' C10' C14' 114.25(11)
O1' C11' O2' 124.82(14)
O1' C11' C10' 124.84(14)
O2' C11' C10' 110.34(12)
O3' C14' O4' 125.75(13)
O3' C14' C10' 122.33(13)
O4' C14' C10' 111.90(11)
O4' C15' C16' 107.39(12)
C20' C19' C5' 113.62(16)
F1' B1' F2' 109.61(13)
F1' B1' N2' 110.46(14)
F2' B1' N2' 109.91(13)
F1' B1' N1' 110.42(13)
F2' B1' N1' 109.51(14)
N2' B1' N1' 106.88(12)
C3' N1' C8A' 108.16(12)
C3' N1' B1' 126.79(12)
C8A' N1' B1' 124.97(13)
C5' N2' C7A' 107.91(13)
C5' N2' B1' 126.84(12)
C7A' N2' B1' 125.18(12)
C11' O2' C12' 115.68(12)
C13' C12' C13* 75.4(2)
C13' C12' O2' 113.26(17)
C13* C12' O2' 107.48(19)
C14' O4' C15' 116.23(11)

loop_
_geom_bond_atom_site_label_1
_geom_bond_atom_site_label_2
_geom_bond_distance
C1 C2 1.381(2)
C1 C8A 1.411(2)
C2 C3 1.413(2)
C3 N1 1.3467(19)
C3 C17 1.497(2)
C5 N2 1.353(2)
C5 C6 1.406(2)
C5 C19 1.494(2)
C19 C20* 1.466(4)
C19 C20 1.517(3)
C6 C7 1.380(2)
C7 C7A 1.411(2)
C7A N2 1.3955(18)
C7A C8 1.398(2)
C8 C8A 1.390(2)
C8 C9 1.4781(19)
C8A N1 1.3995(18)
C9 C10 1.340(2)
C10 C11 1.499(2)
C10 C14 1.5022(19)
C11 O1 1.2026(19)
C11 O2 1.3438(18)
C12 O2 1.4568(18)
C12 C13 1.504(2)
C14 O3 1.2086(18)
C14 O4 1.3279(18)
C17 C18 1.512(2)
B1 F1 1.387(2)
B1 F2 1.3953(19)
B1 N2 1.549(2)
B1 N1 1.553(2)
O4 C15 1.4557(17)
C15 C16 1.397(3)
C15 C16* 1.521(4)
C1' C2' 1.378(2)
C1' C8A' 1.416(2)
C2' C3' 1.416(2)
C3' N1' 1.349(2)
C3' C17' 1.494(2)
C17' C18' 1.478(4)
C17' C18* 1.567(4)
C5' N2' 1.353(2)
C5' C6' 1.403(2)
C5' C19' 1.499(2)
C6' C7' 1.381(2)
C7' C7A' 1.408(2)
C7A' N2' 1.3966(18)
C7A' C8' 1.399(2)
C8' C8A' 1.386(2)
C8' C9' 1.4822(19)
C8A' N1' 1.4000(18)
C9' C10' 1.344(2)
C10' C11' 1.500(2)
C10' C14' 1.4996(19)
C11' O1' 1.2037(19)
C11' O2' 1.3403(18)
C14' O3' 1.2064(17)
C14' O4' 1.3295(18)
C15' O4' 1.4547(17)
C15' C16' 1.494(2)
C19' C20' 1.491(3)
B1' F1' 1.384(2)
B1' F2' 1.398(2)
B1' N2' 1.550(2)
B1' N1' 1.553(2)
O2' C12' 1.4586(18)
C12' C13' 1.449(4)
C12' C13* 1.455(4)

loop_
_geom_torsion_atom_site_label_1
_geom_torsion_atom_site_label_2
_geom_torsion_atom_site_label_3
_geom_torsion_atom_site_label_4
_geom_torsion
C8A C1 C2 C3 0.46(17)
C1 C2 C3 N1 0.73(17)
C1 C2 C3 C17 -177.65(15)
N2 C5 C19 C20* 90.5(3)
C6 C5 C19 C20* -88.5(3)
N2 C5 C19 C20 171.99(19)
C6 C5 C19 C20 -7.0(3)
N2 C5 C6 C7 -0.17(18)
C19 C5 C6 C7 178.90(16)
C5 C6 C7 C7A 0.12(18)
C6 C7 C7A N2 -0.03(17)
C6 C7 C7A C8 -179.88(15)
N2 C7A C8 C8A 2.5(2)
C7 C7A C8 C8A -177.70(15)
N2 C7A C8 C9 -178.80(13)
C7 C7A C8 C9 1.0(2)
C7A C8 C8A N1 -6.1(2)
C9 C8 C8A N1 175.19(12)
C7A C8 C8A C1 171.91(15)
C9 C8 C8A C1 -6.8(2)
C2 C1 C8A C8 -179.64(15)
C2 C1 C8A N1 -1.44(16)
C8A C8 C9 C10 -52.6(2)
C7A C8 C9 C10 128.65(16)
C8 C9 C10 C11 -3.0(2)
C8 C9 C10 C14 179.75(14)
C9 C10 C11 O1 123.75(17)
C14 C10 C11 O1 -58.86(19)
C9 C10 C11 O2 -57.86(19)
C14 C10 C11 O2 119.54(13)
C9 C10 C14 O3 173.83(15)
C11 C10 C14 O3 -3.6(2)
C9 C10 C14 O4 -4.8(2)
C11 C10 C14 O4 177.75(12)
N1 C3 C17 C18 -173.18(14)
C2 C3 C17 C18 5.0(2)
C2 C3 N1 C8A -1.63(16)
C17 C3 N1 C8A 176.89(13)
C2 C3 N1 B1 173.58(13)
C17 C3 N1 B1 -7.9(2)
C8 C8A N1 C3 -179.67(13)
C1 C8A N1 C3 1.90(16)
C8 C8A N1 B1 5.1(2)
C1 C8A N1 B1 -173.36(13)
F1 B1 N1 C3 64.73(18)
F2 B1 N1 C3 -56.09(19)
N2 B1 N1 C3 -174.90(13)
F1 B1 N1 C8A -120.86(15)
F2 B1 N1 C8A 118.32(14)
N2 B1 N1 C8A -0.49(19)
C6 C5 N2 C7A 0.15(17)
C19 C5 N2 C7A -178.98(15)
C6 C5 N2 B1 177.41(14)
C19 C5 N2 B1 -1.7(2)
C8 C7A N2 C5 179.79(13)
C7 C7A N2 C5 -0.08(16)
C8 C7A N2 B1 2.5(2)
C7 C7A N2 B1 -177.40(14)
F1 B1 N2 C5 -59.87(19)
F2 B1 N2 C5 61.53(19)
N1 B1 N2 C5 179.96(13)
F1 B1 N2 C7A 116.94(15)
F2 B1 N2 C7A -121.66(14)
N1 B1 N2 C7A -3.23(19)
O1 C11 O2 C12 -4.0(2)
C10 C11 O2 C12 177.61(11)
C13 C12 O2 C11 -84.59(16)
O3 C14 O4 C15 -0.7(2)
C10 C14 O4 C15 177.87(13)
C14 O4 C15 C16 159.3(2)
C14 O4 C15 C16* -159.2(2)
C8A' C1' C2' C3' -0.29(17)
C1' C2' C3' N1' -0.79(17)
C1' C2' C3' C17' 177.05(14)
N1' C3' C17' C18' 177.22(18)
C2' C3' C17' C18' -0.3(3)
N1' C3' C17' C18* 88.0(2)
C2' C3' C17' C18* -89.6(2)
N2' C5' C6' C7' 0.54(18)
C19' C5' C6' C7' -178.57(17)
C5' C6' C7' C7A' -0.51(18)
C6' C7' C7A' N2' 0.30(17)
C6' C7' C7A' C8' 179.44(16)
N2' C7A' C8' C8A' -3.3(2)
C7' C7A' C8' C8A' 177.62(15)
N2' C7A' C8' C9' 177.30(13)
C7' C7A' C8' C9' -1.8(2)
C7A' C8' C8A' N1' 5.3(2)
C9' C8' C8A' N1' -175.38(13)
C7A' C8' C8A' C1' -171.36(15)
C9' C8' C8A' C1' 8.0(2)
C2' C1' C8A' C8' 178.17(15)
C2' C1' C8A' N1' 1.22(16)
C8A' C8' C9' C10' 52.3(2)
C7A' C8' C9' C10' -128.28(17)
C8' C9' C10' C11' 2.4(2)
C8' C9' C10' C14' 179.50(14)
C9' C10' C11' O1' -123.95(17)
C14' C10' C11' O1' 58.77(19)
C9' C10' C11' O2' 56.73(19)
C14' C10' C11' O2' -120.55(13)
C9' C10' C14' O3' -171.13(15)
C11' C10' C14' O3' 6.2(2)
C9' C10' C14' O4' 7.5(2)
C11' C10' C14' O4' -175.17(12)
N2' C5' C19' C20' -169.93(18)
C6' C5' C19' C20' 9.1(3)
C2' C3' N1' C8A' 1.55(16)
C17' C3' N1' C8A' -176.41(13)
C2' C3' N1' B1' -175.38(14)
C17' C3' N1' B1' 6.7(2)
C8' C8A' N1' C3' -179.04(13)
C1' C8A' N1' C3' -1.72(16)
C8' C8A' N1' B1' -2.0(2)
C1' C8A' N1' B1' 175.28(13)
F1' B1' N1' C3' -65.9(2)
F2' B1' N1' C3' 54.9(2)
N2' B1' N1' C3' 173.94(13)
F1' B1' N1' C8A' 117.69(15)
F2' B1' N1' C8A' -121.51(15)
N2' B1' N1' C8A' -2.5(2)
C6' C5' N2' C7A' -0.36(18)
C19' C5' N2' C7A' 178.82(15)
C6' C5' N2' B1' -177.57(15)
C19' C5' N2' B1' 1.6(3)
C8' C7A' N2' C5' -179.22(14)
C7' C7A' N2' C5' 0.04(17)
C8' C7A' N2' B1' -1.9(2)
C7' C7A' N2' B1' 177.31(14)
F1' B1' N2' C5' 61.0(2)
F2' B1' N2' C5' -60.0(2)
N1' B1' N2' C5' -178.79(14)
F1' B1' N2' C7A' -115.70(16)
F2' B1' N2' C7A' 123.22(15)
N1' B1' N2' C7A' 4.5(2)
O1' C11' O2' C12' 5.0(2)
C10' C11' O2' C12' -175.66(12)
C11' O2' C12' C13' 90.8(2)
C11' O2' C12' C13* 171.97(18)
O3' C14' O4' C15' 0.0(2)
C10' C14' O4' C15' -178.53(12)
C16' C15' O4' C14' -159.91(14)
